data_7033377
loop_
_publ_author_name
'D'Alessio, Daniel'
'Lombardo, Daniel M.'
'Vaughan, Jamila G.'
'Skelton, Brian W.'
'Barnard, Keith R.'
'Ogden, Mark I.'

_publ_section_title
;
 Structural variations in metal complexes of a tertiary \a-hydroxyoxime.
;
_journal_issue 16
_journal_name_full 'Dalton transactions (Cambridge, England : 2003)'
_journal_page_first 7163
_journal_page_last 7168
_journal_paper_doi 10.1039/c4dt03393k
_journal_volume 44
_journal_year 2015
_chemical_formula_moiety 'C13 H17 N O2'
_chemical_formula_sum 'C13 H17 N O2'
_chemical_formula_weight 219.28
_chemical_name_systematic
;
 ?
;
_space_group_IT_number 148
_symmetry_cell_setting trigonal
_symmetry_space_group_name_Hall '-R 3'
_symmetry_space_group_name_H-M 'R -3 :H'
_atom_sites_solution_hydrogens geom
_atom_sites_solution_primary direct
_atom_sites_solution_secondary difmap
_audit_creation_date 2011-03-15T14:33:42-00:00
_audit_creation_method 'WinGX routine CIF_UPDATE'
_audit_update_record
;
2014-11-24 deposited with the CCDC.
2014-12-10 downloaded from the CCDC.
;
_cell_angle_alpha 90
_cell_angle_beta 90
_cell_angle_gamma 120
_cell_formula_units_Z 36
_cell_length_a 33.0955(8)
_cell_length_b 33.0955(8)
_cell_length_c 11.8745(3)
_cell_measurement_reflns_used 12187
_cell_measurement_temperature 100(2)
_cell_measurement_theta_max 34.3622
_cell_measurement_theta_min 3.0776
_cell_volume 11263.8(5)
_computing_cell_refinement
;
        CrysAlisPro, Oxford Diffraction Ltd.,
        Version 1.171.33.52 (release 06-11-2009 CrysAlis171 .NET)
        (compiled Nov  6 2009,16:24:50)
;
_computing_data_collection
;
        CrysAlisPro, Oxford Diffraction Ltd.,
        Version 1.171.33.52 (release 06-11-2009 CrysAlis171 .NET)
        (compiled Nov  6 2009,16:24:50)
;
_computing_data_reduction
;
        CrysAlisPro, Oxford Diffraction Ltd.,
        Version 1.171.33.52 (release 06-11-2009 CrysAlis171 .NET)
        (compiled Nov  6 2009,16:24:50)
;
_computing_molecular_graphics 'OrtepII (Johnson, C. K. (1976)'
_computing_publication_material 'WinGX Farrugia, L. J. (1999)'
_computing_structure_refinement 'SHELXL-97 (Sheldrick, 2008)'
_computing_structure_solution 'SIR92 (Altomare et al., 1994)'
_diffrn_ambient_temperature 100(2)
_diffrn_detector_area_resol_mean 16.0009
_diffrn_measured_fraction_theta_full 0.999
_diffrn_measured_fraction_theta_max 0.999
_diffrn_measurement_device_type 'Oxford Diffraction Xcalibur diffractometer'
_diffrn_measurement_method '\w scans'
_diffrn_orient_matrix_UB_11 -0.0068374
_diffrn_orient_matrix_UB_12 0.0031515
_diffrn_orient_matrix_UB_13 -0.0544177
_diffrn_orient_matrix_UB_21 -0.0012736
_diffrn_orient_matrix_UB_22 -0.021016
_diffrn_orient_matrix_UB_23 -0.0181786
_diffrn_orient_matrix_UB_31 -0.0237509
_diffrn_orient_matrix_UB_32 -0.0126891
_diffrn_orient_matrix_UB_33 0.0166548
_diffrn_radiation_monochromator graphite
_diffrn_radiation_type MoK\a
_diffrn_radiation_wavelength 0.71073
_diffrn_reflns_av_R_equivalents 0.0464
_diffrn_reflns_av_unetI/netI 0.0404
_diffrn_reflns_limit_h_max 49
_diffrn_reflns_limit_h_min -50
_diffrn_reflns_limit_k_max 37
_diffrn_reflns_limit_k_min -50
_diffrn_reflns_limit_l_max 17
_diffrn_reflns_limit_l_min -17
_diffrn_reflns_number 48373
_diffrn_reflns_theta_full 32.5
_diffrn_reflns_theta_max 32.5
_diffrn_reflns_theta_min 3.08
_exptl_absorpt_coefficient_mu 0.078
_exptl_absorpt_correction_T_max 1
_exptl_absorpt_correction_T_min 0.89226
_exptl_absorpt_correction_type multi-scan
_exptl_absorpt_process_details
;
         CrysAlisPro, Oxford Diffraction Ltd.,
        Version 1.171.33.52 (release 06-11-2009 CrysAlis171 .NET)
        (compiled Nov  6 2009,16:24:50)
        Empirical absorption correction using spherical harmonics,
 implemented in SCALE3 ABSPACK scaling algorithm.

;
_exptl_crystal_colour colourless
_exptl_crystal_density_diffrn 1.164
_exptl_crystal_density_method 'not measured'
_exptl_crystal_description slab
_exptl_crystal_F_000 4248
_exptl_crystal_size_max 0.54
_exptl_crystal_size_mid 0.29
_exptl_crystal_size_min 0.17
_refine_diff_density_max 0.568
_refine_diff_density_min -0.235
_refine_diff_density_rms 0.066
_refine_ls_extinction_method none
_refine_ls_goodness_of_fit_ref 1.055
_refine_ls_hydrogen_treatment mixed
_refine_ls_matrix_type full
_refine_ls_number_parameters 305
_refine_ls_number_reflns 9062
_refine_ls_number_restraints 0
_refine_ls_restrained_S_all 1.055
_refine_ls_R_factor_all 0.0835
_refine_ls_R_factor_gt 0.0607
_refine_ls_shift/su_max 0.001
_refine_ls_shift/su_mean 0
_refine_ls_structure_factor_coef Fsqd
_refine_ls_weighting_details 'calc w=1/[\s^2^(Fo^2^)+(0.0834P)^2^+6.5303P] where P=(Fo^2^+2Fc^2^)/3'
_refine_ls_weighting_scheme calc
_refine_ls_wR_factor_gt 0.1489
_refine_ls_wR_factor_ref 0.1642
_reflns_number_gt 6887
_reflns_number_total 9062
_reflns_threshold_expression I>2\s(I)
_cod_data_source_file c4dt03393k2.cif
_cod_data_source_block moddlom
_cod_depositor_comments
;
The following automatic conversions were performed:

'_symmetry_cell_setting' value 'Trigonal' changed to 'trigonal'
according to
/usr/data/users/saulius/crontab/automatic-downloads/rss-feeds/RSC/lib/dictionaries/cif_core.dic
dictionary named 'cif_core.dic' version 2.4.2 from 2011-04-26.

Automatic conversion script
Id: cif_fix_values 2935 2014-11-11 08:27:57Z andrius 

 Adding full bibliography for 7033377--7033384.cif.
;
_cod_original_cell_volume 11263.8(6)
_cod_original_sg_symbol_H-M 'R -3'
_cod_database_code 7033377

loop_
_symmetry_equiv_pos_as_xyz
'x, y, z'
'-y, x-y, z'
'-x+y, -x, z'
'x+2/3, y+1/3, z+1/3'
'-y+2/3, x-y+1/3, z+1/3'
'-x+y+2/3, -x+1/3, z+1/3'
'x+1/3, y+2/3, z+2/3'
'-y+1/3, x-y+2/3, z+2/3'
'-x+y+1/3, -x+2/3, z+2/3'
'-x, -y, -z'
'y, -x+y, -z'
'x-y, x, -z'
'-x+2/3, -y+1/3, -z+1/3'
'y+2/3, -x+y+1/3, -z+1/3'
'x-y+2/3, x+1/3, -z+1/3'
'-x+1/3, -y+2/3, -z+2/3'
'y+1/3, -x+y+2/3, -z+2/3'
'x-y+1/3, x+2/3, -z+2/3'

loop_
_atom_site_label
_atom_site_type_symbol
_atom_site_fract_x
_atom_site_fract_y
_atom_site_fract_z
_atom_site_U_iso_or_equiv
_atom_site_adp_type
_atom_site_occupancy
_atom_site_symmetry_multiplicity
_atom_site_calc_flag
_atom_site_refinement_flags
C1 C 0.39594(4) 0.17297(4) 0.23802(9) 0.0169(2) Uani 1 1 d .
N1 N 0.36800(3) 0.17310(3) 0.31250(8) 0.01803(19) Uani 1 1 d .
O1 O 0.33191(3) 0.12785(3) 0.34080(8) 0.02035(18) Uani 1 1 d .
C111 C 0.39326(4) 0.12964(4) 0.19284(9) 0.0163(2) Uani 1 1 d .
C112 C 0.40075(4) 0.10127(4) 0.26669(10) 0.0185(2) Uani 1 1 d .
H112 H 0.4054 0.1088 0.3446 0.022 Uiso 1 1 calc R
C113 C 0.40142(4) 0.06207(4) 0.22705(11) 0.0212(2) Uani 1 1 d .
H113 H 0.4072 0.0433 0.2777 0.025 Uiso 1 1 calc R
C114 C 0.39374(4) 0.05032(4) 0.11374(11) 0.0224(2) Uani 1 1 d .
H114 H 0.3942 0.0235 0.0867 0.027 Uiso 1 1 calc R
C115 C 0.38539(5) 0.07789(4) 0.04024(10) 0.0224(2) Uani 1 1 d .
H115 H 0.3796 0.0696 -0.0371 0.027 Uiso 1 1 calc R
C116 C 0.38549(4) 0.11778(4) 0.07915(10) 0.0202(2) Uani 1 1 d .
H116 H 0.3803 0.1368 0.0281 0.024 Uiso 1 1 calc R
C121 C 0.43453(4) 0.22045(4) 0.19666(10) 0.0188(2) Uani 1 1 d .
O121 O 0.42332(4) 0.22559(3) 0.08211(8) 0.0248(2) Uani 1 1 d .
C122 C 0.43920(5) 0.26123(4) 0.26756(12) 0.0252(3) Uani 1 1 d .
H12A H 0.41 0.2625 0.2619 0.03 Uiso 1 1 calc R
H12B H 0.4437 0.2559 0.3475 0.03 Uiso 1 1 calc R
C123 C 0.48012(5) 0.30766(5) 0.22911(14) 0.0324(3) Uani 1 1 d .
H12C H 0.4829 0.3328 0.2793 0.039 Uiso 1 1 calc R
H12D H 0.4741 0.3146 0.1518 0.039 Uiso 1 1 calc R
C124 C 0.52587(5) 0.30693(5) 0.23050(15) 0.0362(3) Uani 1 1 d .
H12E H 0.5333 0.3025 0.3086 0.043 Uiso 1 1 calc R
H12F H 0.5515 0.3371 0.2027 0.043 Uiso 1 1 calc R
C125 C 0.52172(5) 0.26738(5) 0.15606(15) 0.0343(3) Uani 1 1 d .
H12G H 0.5172 0.2735 0.0768 0.041 Uiso 1 1 calc R
H12H H 0.551 0.2662 0.1605 0.041 Uiso 1 1 calc R
C126 C 0.48111(4) 0.22083(5) 0.19265(13) 0.0270(3) Uani 1 1 d .
H12I H 0.4878 0.213 0.2683 0.032 Uiso 1 1 calc R
H12J H 0.4782 0.1963 0.1398 0.032 Uiso 1 1 calc R
C2 C 0.26865(4) 0.16220(4) 0.55589(9) 0.0166(2) Uani 1 1 d .
N2 N 0.30223(3) 0.16829(3) 0.49155(8) 0.01793(19) Uani 1 1 d .
O2 O 0.33977(3) 0.21467(3) 0.48903(8) 0.02042(18) Uani 1 1 d .
C211 C 0.27009(4) 0.20068(4) 0.62396(9) 0.0161(2) Uani 1 1 d .
C212 C 0.24489(4) 0.22223(4) 0.59149(10) 0.0189(2) Uani 1 1 d .
H212 H 0.2255 0.2115 0.5267 0.023 Uiso 1 1 calc R
C213 C 0.24814(4) 0.25934(4) 0.65375(11) 0.0225(2) Uani 1 1 d .
H213 H 0.2309 0.2739 0.6314 0.027 Uiso 1 1 calc R
C214 C 0.27648(5) 0.27522(4) 0.74828(11) 0.0242(3) Uani 1 1 d .
H214 H 0.2786 0.3005 0.7907 0.029 Uiso 1 1 calc R
C215 C 0.30180(5) 0.25408(5) 0.78077(10) 0.0235(2) Uani 1 1 d .
H215 H 0.3214 0.265 0.8453 0.028 Uiso 1 1 calc R
C216 C 0.29860(4) 0.21687(4) 0.71905(10) 0.0199(2) Uani 1 1 d .
H216 H 0.3159 0.2024 0.7417 0.024 Uiso 1 1 calc R
C221 C 0.22781(4) 0.11227(4) 0.56231(10) 0.0199(2) Uani 1 1 d .
O221 O 0.23432(3) 0.08295(3) 0.48544(8) 0.0249(2) Uani 1 1 d .
C222 C 0.22686(5) 0.09268(5) 0.68022(11) 0.0283(3) Uani 1 1 d .
H22A H 0.256 0.0918 0.6922 0.034 Uiso 1 1 calc R
H22B H 0.2256 0.1137 0.7375 0.034 Uiso 1 1 calc R
C223 C 0.18522(6) 0.04378(5) 0.69596(13) 0.0373(4) Uani 1 1 d .
H22C H 0.1888 0.0218 0.6462 0.045 Uiso 1 1 calc R
H22D H 0.1845 0.0337 0.7748 0.045 Uiso 1 1 calc R
C224 C 0.13954(7) 0.04217(6) 0.66883(17) 0.0469(4) Uani 1 1 d .
H22E H 0.134 0.061 0.7248 0.056 Uiso 1 1 calc R
H22F H 0.1136 0.0096 0.6744 0.056 Uiso 1 1 calc R
C225 C 0.14015(5) 0.06084(5) 0.55058(17) 0.0408(4) Uani 1 1 d .
H22G H 0.1107 0.061 0.5373 0.049 Uiso 1 1 calc R
H22H H 0.1424 0.0401 0.4939 0.049 Uiso 1 1 calc R
C226 C 0.18153(5) 0.11039(5) 0.53692(13) 0.0296(3) Uani 1 1 d .
H22I H 0.1777 0.1317 0.5886 0.036 Uiso 1 1 calc R
H22J H 0.1821 0.1212 0.4589 0.036 Uiso 1 1 calc R
H1 H 0.3184(7) 0.1329(7) 0.3909(18) 0.046(6) Uiso 1 1 d .
H121 H 0.3983(7) 0.2234(7) 0.0785(16) 0.039(5) Uiso 1 1 d .
H2 H 0.3553(6) 0.2139(6) 0.4394(15) 0.030(4) Uiso 1 1 d .
H221 H 0.2330(8) 0.0902(8) 0.4207(19) 0.054(6) Uiso 1 1 d .

loop_
_atom_site_aniso_label
_atom_site_aniso_U_11
_atom_site_aniso_U_22
_atom_site_aniso_U_33
_atom_site_aniso_U_23
_atom_site_aniso_U_13
_atom_site_aniso_U_12
C1 0.0181(5) 0.0169(5) 0.0179(5) -0.0010(4) -0.0022(4) 0.0106(4)
N1 0.0175(4) 0.0149(4) 0.0214(5) -0.0001(3) 0.0004(4) 0.0079(4)
O1 0.0214(4) 0.0157(4) 0.0226(4) 0.0005(3) 0.0048(3) 0.0083(3)
C111 0.0163(5) 0.0163(5) 0.0177(5) -0.0012(4) -0.0006(4) 0.0091(4)
C112 0.0187(5) 0.0199(5) 0.0185(5) -0.0006(4) -0.0019(4) 0.0109(4)
C113 0.0212(5) 0.0201(5) 0.0266(6) 0.0001(4) -0.0019(4) 0.0135(5)
C114 0.0209(5) 0.0186(5) 0.0293(6) -0.0051(5) -0.0006(5) 0.0110(5)
C115 0.0238(6) 0.0215(6) 0.0199(5) -0.0048(4) -0.0015(4) 0.0098(5)
C116 0.0241(6) 0.0200(5) 0.0170(5) -0.0003(4) -0.0019(4) 0.0114(5)
C121 0.0170(5) 0.0173(5) 0.0224(5) -0.0016(4) 0.0007(4) 0.0089(4)
O121 0.0254(5) 0.0241(5) 0.0230(4) 0.0042(3) 0.0024(4) 0.0110(4)
C122 0.0214(6) 0.0192(6) 0.0342(7) -0.0054(5) 0.0037(5) 0.0095(5)
C123 0.0265(7) 0.0196(6) 0.0489(9) -0.0044(6) 0.0038(6) 0.0099(5)
C124 0.0227(6) 0.0248(7) 0.0555(10) -0.0062(6) 0.0009(6) 0.0076(6)
C125 0.0212(6) 0.0265(7) 0.0518(9) -0.0040(6) 0.0053(6) 0.0095(5)
C126 0.0187(6) 0.0239(6) 0.0406(7) -0.0047(5) 0.0012(5) 0.0123(5)
C2 0.0199(5) 0.0151(5) 0.0165(5) 0.0007(4) -0.0005(4) 0.0100(4)
N2 0.0187(5) 0.0145(4) 0.0203(4) 0.0006(3) -0.0003(4) 0.0080(4)
O2 0.0182(4) 0.0166(4) 0.0230(4) -0.0013(3) 0.0027(3) 0.0062(3)
C211 0.0180(5) 0.0144(5) 0.0164(5) 0.0016(4) 0.0030(4) 0.0084(4)
C212 0.0188(5) 0.0177(5) 0.0212(5) 0.0011(4) -0.0001(4) 0.0099(4)
C213 0.0221(6) 0.0181(5) 0.0293(6) 0.0029(5) 0.0051(5) 0.0117(5)
C214 0.0268(6) 0.0176(5) 0.0253(6) -0.0026(4) 0.0072(5) 0.0090(5)
C215 0.0253(6) 0.0235(6) 0.0166(5) -0.0019(4) 0.0008(4) 0.0083(5)
C216 0.0219(5) 0.0211(5) 0.0178(5) 0.0028(4) 0.0007(4) 0.0115(5)
C221 0.0224(5) 0.0141(5) 0.0222(5) -0.0002(4) 0.0033(4) 0.0083(4)
O221 0.0325(5) 0.0168(4) 0.0245(5) -0.0019(3) 0.0043(4) 0.0118(4)
C222 0.0380(7) 0.0188(6) 0.0235(6) 0.0031(5) 0.0042(5) 0.0107(5)
C223 0.0490(9) 0.0202(6) 0.0327(7) 0.0063(5) 0.0116(7) 0.0099(6)
C224 0.0399(9) 0.0244(7) 0.0611(11) 0.0024(7) 0.0243(8) 0.0045(7)
C225 0.0235(7) 0.0226(7) 0.0674(11) -0.0021(7) 0.0024(7) 0.0049(6)
C226 0.0198(6) 0.0196(6) 0.0460(8) -0.0008(5) -0.0002(5) 0.0073(5)

loop_
_atom_type_symbol
_atom_type_description
_atom_type_scat_dispersion_real
_atom_type_scat_dispersion_imag
_atom_type_scat_source
C C 0.0033 0.0016 'International Tables Vol C Tables 4.2.6.8 and 6.1.1.4'
H H 0 0 'International Tables Vol C Tables 4.2.6.8 and 6.1.1.4'
N N 0.0061 0.0033 'International Tables Vol C Tables 4.2.6.8 and 6.1.1.4'
O O 0.0106 0.006 'International Tables Vol C Tables 4.2.6.8 and 6.1.1.4'

loop_
_geom_angle_atom_site_label_1
_geom_angle_atom_site_label_2
_geom_angle_atom_site_label_3
_geom_angle
N1 C1 C111 123.75(11)
N1 C1 C121 116.87(10)
C111 C1 C121 119.36(10)
C1 N1 O1 112.94(9)
N1 O1 H1 102.6(15)
C116 C111 C112 119.29(10)
C116 C111 C1 122.23(10)
C112 C111 C1 118.42(10)
C113 C112 C111 120.42(11)
C113 C112 H112 119.8
C111 C112 H112 119.8
C114 C113 C112 120.21(11)
C114 C113 H113 119.9
C112 C113 H113 119.9
C115 C114 C113 119.64(11)
C115 C114 H114 120.2
C113 C114 H114 120.2
C114 C115 C116 120.43(11)
C114 C115 H115 119.8
C116 C115 H115 119.8
C111 C116 C115 119.98(11)
C111 C116 H116 120
C115 C116 H116 120
O121 C121 C1 107.00(9)
O121 C121 C122 109.48(10)
C1 C121 C122 113.19(10)
O121 C121 C126 106.62(10)
C1 C121 C126 109.73(10)
C122 C121 C126 110.55(10)
C121 O121 H121 111.0(14)
C123 C122 C121 111.79(11)
C123 C122 H12A 109.3
C121 C122 H12A 109.3
C123 C122 H12B 109.3
C121 C122 H12B 109.3
H12A C122 H12B 107.9
C122 C123 C124 111.67(12)
C122 C123 H12C 109.3
C124 C123 H12C 109.3
C122 C123 H12D 109.3
C124 C123 H12D 109.3
H12C C123 H12D 107.9
C123 C124 C125 110.02(12)
C123 C124 H12E 109.7
C125 C124 H12E 109.7
C123 C124 H12F 109.7
C125 C124 H12F 109.7
H12E C124 H12F 108.2
C126 C125 C124 111.04(12)
C126 C125 H12G 109.4
C124 C125 H12G 109.4
C126 C125 H12H 109.4
C124 C125 H12H 109.4
H12G C125 H12H 108
C125 C126 C121 113.16(11)
C125 C126 H12I 108.9
C121 C126 H12I 108.9
C125 C126 H12J 108.9
C121 C126 H12J 108.9
H12I C126 H12J 107.8
N2 C2 C211 122.39(10)
N2 C2 C221 115.46(10)
C211 C2 C221 122.09(10)
C2 N2 O2 114.02(9)
N2 O2 H2 102.4(13)
C216 C211 C212 119.31(11)
C216 C211 C2 119.60(10)
C212 C211 C2 121.03(10)
C213 C212 C211 120.15(11)
C213 C212 H212 119.9
C211 C212 H212 119.9
C214 C213 C212 120.27(12)
C214 C213 H213 119.9
C212 C213 H213 119.9
C213 C214 C215 119.89(11)
C213 C214 H214 120.1
C215 C214 H214 120.1
C214 C215 C216 120.12(12)
C214 C215 H215 119.9
C216 C215 H215 119.9
C215 C216 C211 120.26(11)
C215 C216 H216 119.9
C211 C216 H216 119.9
O221 C221 C2 110.59(10)
O221 C221 C226 109.56(10)
C2 C221 C226 111.13(10)
O221 C221 C222 105.94(10)
C2 C221 C222 108.82(10)
C226 C221 C222 110.67(11)
C221 O221 H221 110.8(16)
C223 C222 C221 112.13(12)
C223 C222 H22A 109.2
C221 C222 H22A 109.2
C223 C222 H22B 109.2
C221 C222 H22B 109.2
H22A C222 H22B 107.9
C224 C223 C222 111.50(13)
C224 C223 H22C 109.3
C222 C223 H22C 109.3
C224 C223 H22D 109.3
C222 C223 H22D 109.3
H22C C223 H22D 108
C223 C224 C225 111.60(13)
C223 C224 H22E 109.3
C225 C224 H22E 109.3
C223 C224 H22F 109.3
C225 C224 H22F 109.3
H22E C224 H22F 108
C224 C225 C226 110.72(14)
C224 C225 H22G 109.5
C226 C225 H22G 109.5
C224 C225 H22H 109.5
C226 C225 H22H 109.5
H22G C225 H22H 108.1
C225 C226 C221 111.31(12)
C225 C226 H22I 109.4
C221 C226 H22I 109.4
C225 C226 H22J 109.4
C221 C226 H22J 109.4
H22I C226 H22J 108

loop_
_geom_bond_atom_site_label_1
_geom_bond_atom_site_label_2
_geom_bond_distance
C1 N1 1.2811(15)
C1 C111 1.4916(16)
C1 C121 1.5280(16)
N1 O1 1.4119(13)
O1 H1 0.81(2)
C111 C116 1.3934(16)
C111 C112 1.3948(16)
C112 C113 1.3907(17)
C112 H112 0.95
C113 C114 1.3884(18)
C113 H113 0.95
C114 C115 1.3867(18)
C114 H114 0.95
C115 C116 1.3970(17)
C115 H115 0.95
C116 H116 0.95
C121 O121 1.4420(15)
C121 C122 1.5314(17)
C121 C126 1.5364(17)
O121 H121 0.79(2)
C122 C123 1.5240(19)
C122 H12A 0.99
C122 H12B 0.99
C123 C124 1.526(2)
C123 H12C 0.99
C123 H12D 0.99
C124 C125 1.528(2)
C124 H12E 0.99
C124 H12F 0.99
C125 C126 1.516(2)
C125 H12G 0.99
C125 H12H 0.99
C126 H12I 0.99
C126 H12J 0.99
C2 N2 1.2788(15)
C2 C211 1.4890(15)
C2 C221 1.5263(16)
N2 O2 1.4118(13)
O2 H2 0.791(19)
C211 C216 1.3952(16)
C211 C212 1.3956(16)
C212 C213 1.3907(17)
C212 H212 0.95
C213 C214 1.3866(19)
C213 H213 0.95
C214 C215 1.388(2)
C214 H214 0.95
C215 C216 1.3909(18)
C215 H215 0.95
C216 H216 0.95
C221 O221 1.4250(15)
C221 C226 1.5317(19)
C221 C222 1.5365(18)
O221 H221 0.81(2)
C222 C223 1.524(2)
C222 H22A 0.99
C222 H22B 0.99
C223 C224 1.520(3)
C223 H22C 0.99
C223 H22D 0.99
C224 C225 1.530(3)
C224 H22E 0.99
C224 H22F 0.99
C225 C226 1.531(2)
C225 H22G 0.99
C225 H22H 0.99
C226 H22I 0.99
C226 H22J 0.99

loop_
_geom_hbond_atom_site_label_D
_geom_hbond_atom_site_label_H
_geom_hbond_atom_site_label_A
_geom_hbond_distance_DH
_geom_hbond_distance_HA
_geom_hbond_distance_DA
_geom_hbond_angle_DHA
_geom_hbond_site_symmetry_A
O1 H1 N2 0.81(2) 1.93(2) 2.6973(13) 158(2) .
O121 H121 O1 0.79(2) 2.14(2) 2.8664(14) 152.5(18) 13
O2 H2 N1 0.791(19) 2.200(19) 2.9058(14) 148.9(17) .
O221 H221 O121 0.81(2) 2.08(2) 2.8728(13) 167(2) 13
